data_8103943
loop_
_publ_author_name
'Stockhause, S.'
'Meyer, G.'

_publ_section_title
;
 Crystal structure of gadolinium trinitrate pentahydrate, (Gd (N O3)3 (H2
 O)4) (H2 O)
;
_journal_name_full
;
Zeitschrift fuer Kristallographie - New Crystal Structures
;
_journal_page_first 315
_journal_page_last 315
_journal_volume 212
_journal_year 1997
_chemical_formula_sum 'Gd H10 N3 O14'
_chemical_name_systematic '(Gd (H2 O)4) (N O3)3 (H2 O)'
_space_group_IT_number 2
_symmetry_space_group_name_Hall '-P 1'
_symmetry_space_group_name_H-M 'P -1'
_cell_angle_alpha 63.704
_cell_angle_beta 84.68
_cell_angle_gamma 76.187
_cell_formula_units_Z 2
_cell_length_a 6.6923
_cell_length_b 9.588
_cell_length_c 10.622
_cell_volume 593.300
_citation_journal_id_ASTM ZKNSFT
_cod_data_source_file Stockhause_ZKNSFT_1997_1996.cif
_cod_data_source_block H10Gd1N3O14
_cod_original_cell_volume 593.3004
_cod_original_formula_sum 'H10 Gd1 N3 O14'
_cod_database_code 8103943

loop_
_symmetry_equiv_pos_as_xyz
x,y,z
-x,-y,-z

loop_
_atom_site_label
_atom_site_type_symbol
_atom_site_fract_x
_atom_site_fract_y
_atom_site_fract_z
_atom_site_occupancy
_atom_site_U_iso_or_equiv
N2 N+5 0.4763 -0.1869 0.3556 1 0.0
O12 O-2 0.2996 0.404 0.0308 1 0.0
O13 O-2 0.5932 0.1148 0.1061 1 0.0
O9 O-2 -0.1374 0.3454 0.4404 1 0.0
Gd1 Gd+3 0.25403 0.15068 0.20541 1 0.0
O5 O-2 0.3973 -0.1389 0.2362 1 0.0
O14 O-2 0.5 0.4508 -0.2187 1 0.0
O3 O-2 -0.0481 0.2413 -0.1637 1 0.0
O8 O-2 0.0901 0.1489 0.4312 1 0.0
O4 O-2 0.4401 -0.0833 0.4059 1 0.0
O1 O-2 -0.0497 0.283 0.022 1 0.0
O6 O-2 0.5783 -0.3203 0.4191 1 0.0
O7 O-2 -0.0072 0.3592 0.2426 1 0.0
N3 N+5 -0.0217 0.2873 0.3753 1 0.0
O11 O-2 -0.0165 -0.0064 0.2804 1 0.0
O10 O-2 0.4718 0.2388 0.3064 1 0.0
O2 O-2 0.2046 0.1168 -0.0106 1 0.0
N1 N+5 0.0319 0.216 -0.055 1 0.0
